data_2232069
loop_
_publ_author_name
'Kayed, Safa'a Faris'
'Farina, Yang'
'Simpson, Jim'
'Baba, Ibrahim'

_publ_section_title
;
 (<i>E</i>)-2-[1-(1-Benzothiophen-2-yl)ethylidene]-<i>N</i>-phenylhydrazinecarboxamide
;
_journal_coeditor_code TK2786
_journal_issue 10
_journal_name_full 'Acta Crystallographica Section E'
_journal_page_first o2687
_journal_page_last o2688
_journal_paper_doi 10.1107/S1600536811037457
_journal_volume 67
_journal_year 2011
_chemical_formula_iupac 'C17 H15 N3 O S'
_chemical_formula_moiety 'C17 H15 N3 O S'
_chemical_formula_sum 'C17 H15 N3 O S'
_chemical_formula_weight 309.38
_chemical_name_systematic
;(<i>E</i>)-2-[1-(1-Benzothiophen-2-yl)ethylidene]-
<i>N</i>-phenylhydrazinecarboxamide
;
_space_group_IT_number 2
_symmetry_cell_setting triclinic
_symmetry_space_group_name_Hall '-P 1'
_symmetry_space_group_name_H-M 'P -1'
_atom_sites_solution_hydrogens geom
_atom_sites_solution_primary direct
_atom_sites_solution_secondary difmap
_cell_angle_alpha 113.961(3)
_cell_angle_beta 98.153(3)
_cell_angle_gamma 107.778(2)
_cell_formula_units_Z 4
_cell_length_a 9.8858(3)
_cell_length_b 13.2737(5)
_cell_length_c 13.6121(8)
_cell_measurement_reflns_used 3121
_cell_measurement_temperature 89(2)
_cell_measurement_theta_max 24.67
_cell_measurement_theta_min 2.27
_cell_volume 1480.02(13)
_computing_cell_refinement 'APEX2 (Bruker, 2009) and SAINT (Bruker, 2009)'
_computing_data_collection 'APEX2 (Bruker, 2009)'
_computing_data_reduction 'SAINT (Bruker, 2009)'
_computing_molecular_graphics
;
SHELXTL (Sheldrick, 2008) and Mercury (Macrae <i>et al.</i>,
2008)
;
_computing_publication_material
;
SHELXL97 (Sheldrick, 2008), enCIFer (Allen <i>et al.</i>, 2004),
PLATON (Spek, 2009)
and publCIF (Westrip, 2010)
;
_computing_structure_refinement
;
SHELXL97 (Sheldrick, 2008) and <i>TITAN2000</i> (Hunter & Simpson,
1999)
;
_computing_structure_solution
;
SHELXS97 (Sheldrick, 2008) and <i>TITAN2000</i> (Hunter & Simpson,
1999)
;
_diffrn_ambient_temperature 89(2)
_diffrn_measured_fraction_theta_full 0.990
_diffrn_measured_fraction_theta_max 0.990
_diffrn_measurement_device_type 'Bruker APEXII CCD area-detector'
_diffrn_measurement_method \w
_diffrn_radiation_monochromator graphite
_diffrn_radiation_source 'fine-focus sealed tube'
_diffrn_radiation_type MoK\a
_diffrn_radiation_wavelength 0.71073
_diffrn_reflns_av_R_equivalents 0.0524
_diffrn_reflns_av_sigmaI/netI 0.0716
_diffrn_reflns_limit_h_max 13
_diffrn_reflns_limit_h_min -13
_diffrn_reflns_limit_k_max 18
_diffrn_reflns_limit_k_min -18
_diffrn_reflns_limit_l_max 16
_diffrn_reflns_limit_l_min -19
_diffrn_reflns_number 25263
_diffrn_reflns_theta_full 30.13
_diffrn_reflns_theta_max 30.13
_diffrn_reflns_theta_min 2.28
_diffrn_standards_number 0
_exptl_absorpt_coefficient_mu 0.224
_exptl_absorpt_correction_T_max 1.0000
_exptl_absorpt_correction_T_min 0.8257
_exptl_absorpt_correction_type multi-scan
_exptl_absorpt_process_details '(SADABS; Bruker, 2009)'
_exptl_crystal_colour colourless
_exptl_crystal_density_diffrn 1.388
_exptl_crystal_density_method 'not measured'
_exptl_crystal_description 'rectangular plate'
_exptl_crystal_F_000 648
_exptl_crystal_size_max 0.38
_exptl_crystal_size_mid 0.14
_exptl_crystal_size_min 0.05
_refine_diff_density_max 0.703
_refine_diff_density_min -0.369
_refine_ls_extinction_method none
_refine_ls_goodness_of_fit_ref 1.066
_refine_ls_hydrogen_treatment mixed
_refine_ls_matrix_type full
_refine_ls_number_parameters 411
_refine_ls_number_reflns 8650
_refine_ls_number_restraints 0
_refine_ls_restrained_S_all 1.066
_refine_ls_R_factor_all 0.0905
_refine_ls_R_factor_gt 0.0540
_refine_ls_shift/su_max 0.000
_refine_ls_shift/su_mean 0.000
_refine_ls_structure_factor_coef Fsqd
_refine_ls_weighting_details 'calc w=1/[\s^2^(Fo^2^)+(0.0651P)^2^+0.0525P] where P=(Fo^2^+2Fc^2^)/3'
_refine_ls_weighting_scheme calc
_refine_ls_wR_factor_gt 0.1279
_refine_ls_wR_factor_ref 0.1465
_reflns_number_gt 5747
_reflns_number_total 8650
_reflns_threshold_expression I>2\s(I)
_cod_data_source_file tk2786.cif
_cod_data_source_block I
_cod_original_cell_volume 1480.02(11)
_cod_database_code 2232069
_cod_database_fobs_code 2232069

loop_
_symmetry_equiv_pos_as_xyz
'x, y, z'
'-x, -y, -z'

loop_
_atom_site_type_symbol
_atom_site_label
_atom_site_fract_x
_atom_site_fract_y
_atom_site_fract_z
_atom_site_U_iso_or_equiv
_atom_site_adp_type
_atom_site_calc_flag
_atom_site_refinement_flags
_atom_site_occupancy
_atom_site_symmetry_multiplicity
S S11 0.31292(6) 1.02673(4) 0.78076(4) 0.02141(13) Uani d . 1 1
C C11 0.2261(2) 0.93460(17) 0.63600(16) 0.0182(4) Uani d . 1 1
C C12 0.1846(2) 0.99340(18) 0.58266(17) 0.0199(4) Uani d . 1 1
H H12 0.1351 0.9563 0.5041 0.024 Uiso calc R 1 1
C C13 0.2253(2) 1.11904(17) 0.66052(16) 0.0180(4) Uani d . 1 1
C C14 0.2057(2) 1.20934(18) 0.63901(18) 0.0223(4) Uani d . 1 1
H H14 0.1568 1.1906 0.5647 0.027 Uiso calc R 1 1
C C15 0.2576(2) 1.32550(19) 0.72612(18) 0.0251(5) Uani d . 1 1
H H15 0.2451 1.3866 0.7112 0.030 Uiso calc R 1 1
C C16 0.3287(2) 1.35423(18) 0.83629(18) 0.0240(4) Uani d . 1 1
H H16 0.3640 1.4347 0.8951 0.029 Uiso calc R 1 1
C C17 0.3481(2) 1.26718(18) 0.86079(17) 0.0221(4) Uani d . 1 1
H H17 0.3952 1.2866 0.9358 0.027 Uiso calc R 1 1
C C18 0.2966(2) 1.14948(18) 0.77204(17) 0.0201(4) Uani d . 1 1
C C19 0.2066(2) 0.80832(17) 0.58560(16) 0.0181(4) Uani d . 1 1
C C110 0.1043(2) 0.72127(18) 0.46823(16) 0.0237(4) Uani d . 1 1
H H11A 0.1562 0.6766 0.4240 0.035 Uiso calc R 1 1
H H11B 0.0740 0.7653 0.4328 0.035 Uiso calc R 1 1
H H11C 0.0157 0.6649 0.4710 0.035 Uiso calc R 1 1
N N11 0.28160(17) 0.78150(14) 0.64940(13) 0.0190(3) Uani d . 1 1
N N12 0.26205(18) 0.66309(15) 0.60819(14) 0.0200(4) Uani d . 1 1
H H12N 0.193(2) 0.6052(19) 0.5336(18) 0.024 Uiso d . 1 1
C C111 0.3580(2) 0.63400(17) 0.66381(16) 0.0189(4) Uani d . 1 1
O O11 0.34514(15) 0.52858(12) 0.62557(11) 0.0231(3) Uani d . 1 1
N N13 0.46505(19) 0.72820(15) 0.75850(14) 0.0212(4) Uani d . 1 1
H H13N 0.460(2) 0.798(2) 0.7734(18) 0.025 Uiso d . 1 1
C C112 0.5902(2) 0.72786(18) 0.82322(16) 0.0200(4) Uani d . 1 1
C C113 0.6083(2) 0.62516(19) 0.81270(19) 0.0298(5) Uani d . 1 1
H H113 0.5327 0.5479 0.7611 0.036 Uiso calc R 1 1
C C114 0.7391(3) 0.6363(2) 0.8788(2) 0.0356(6) Uani d . 1 1
H H114 0.7524 0.5656 0.8703 0.043 Uiso calc R 1 1
C C115 0.8490(2) 0.74708(19) 0.95598(17) 0.0246(4) Uani d . 1 1
H H115 0.9372 0.7532 1.0007 0.030 Uiso calc R 1 1
C C116 0.8291(2) 0.84825(19) 0.96713(17) 0.0277(5) Uani d . 1 1
H H116 0.9038 0.9253 1.0205 0.033 Uiso calc R 1 1
C C117 0.7008(2) 0.83968(19) 0.90140(18) 0.0300(5) Uani d . 1 1
H H117 0.6887 0.9108 0.9100 0.036 Uiso calc R 1 1
S S21 0.10557(5) -0.03449(5) 0.26492(4) 0.02144(13) Uani d . 1 1
C C21 0.2802(2) 0.07844(17) 0.35461(15) 0.0183(4) Uani d . 1 1
C C22 0.3828(2) 0.03329(17) 0.37642(16) 0.0172(4) Uani d . 1 1
H H22 0.4829 0.0820 0.4238 0.021 Uiso calc R 1 1
C C23 0.3203(2) -0.09632(18) 0.31879(16) 0.0195(4) Uani d . 1 1
C C24 0.3903(2) -0.17387(18) 0.31967(17) 0.0229(4) Uani d . 1 1
H H24 0.4920 -0.1417 0.3625 0.027 Uiso calc R 1 1
C C25 0.3106(2) -0.29689(19) 0.25799(17) 0.0248(4) Uani d . 1 1
H H25 0.3577 -0.3494 0.2583 0.030 Uiso calc R 1 1
C C26 0.1598(2) -0.34491(19) 0.19454(17) 0.0247(4) Uani d . 1 1
H H26 0.1062 -0.4297 0.1523 0.030 Uiso calc R 1 1
C C27 0.0886(2) -0.27078(18) 0.19275(17) 0.0233(4) Uani d . 1 1
H H27 -0.0134 -0.3038 0.1502 0.028 Uiso calc R 1 1
C C28 0.1692(2) -0.14626(18) 0.25469(16) 0.0193(4) Uani d . 1 1
C C29 0.3002(2) 0.20465(18) 0.40077(16) 0.0191(4) Uani d . 1 1
C C210 0.4392(2) 0.30265(18) 0.49234(16) 0.0228(4) Uani d . 1 1
H H21A 0.4728 0.3703 0.4764 0.034 Uiso calc R 1 1
H H21B 0.5173 0.2720 0.4956 0.034 Uiso calc R 1 1
H H21C 0.4186 0.3298 0.5649 0.034 Uiso calc R 1 1
N N21 0.18945(18) 0.22163(14) 0.35750(13) 0.0202(4) Uani d . 1 1
N N22 0.19800(19) 0.33747(15) 0.40139(14) 0.0225(4) Uani d . 1 1
H H22N 0.261(2) 0.388(2) 0.4711(19) 0.027 Uiso d . 1 1
C C211 0.0935(2) 0.36293(18) 0.34891(16) 0.0207(4) Uani d . 1 1
O O21 0.09507(17) 0.46410(13) 0.38988(12) 0.0291(4) Uani d . 1 1
N N23 -0.00679(18) 0.26752(15) 0.25064(14) 0.0203(4) Uani d . 1 1
H H23N 0.005(2) 0.201(2) 0.2342(18) 0.024 Uiso d . 1 1
C C212 -0.1117(2) 0.26998(18) 0.17048(16) 0.0198(4) Uani d . 1 1
C C213 -0.1193(2) 0.37503(19) 0.17685(17) 0.0238(4) Uani d . 1 1
H H213 -0.0578 0.4508 0.2406 0.029 Uiso calc R 1 1
C C214 -0.2185(2) 0.3675(2) 0.08827(18) 0.0287(5) Uani d . 1 1
H H214 -0.2228 0.4393 0.0915 0.034 Uiso calc R 1 1
C C215 -0.3112(2) 0.25807(19) -0.00446(17) 0.0254(5) Uani d . 1 1
H H215 -0.3781 0.2544 -0.0645 0.030 Uiso calc R 1 1
C C216 -0.3048(2) 0.15487(19) -0.00818(18) 0.0297(5) Uani d . 1 1
H H216 -0.3685 0.0791 -0.0711 0.036 Uiso calc R 1 1
C C217 -0.2063(2) 0.15971(19) 0.07875(17) 0.0270(5) Uani d . 1 1
H H217 -0.2038 0.0875 0.0755 0.032 Uiso calc R 1 1

loop_
_atom_site_aniso_label
_atom_site_aniso_U_11
_atom_site_aniso_U_22
_atom_site_aniso_U_33
_atom_site_aniso_U_12
_atom_site_aniso_U_13
_atom_site_aniso_U_23
S11 0.0247(3) 0.0198(3) 0.0174(3) 0.0095(2) 0.0014(2) 0.0079(2)
C11 0.0149(9) 0.0197(10) 0.0162(10) 0.0056(8) 0.0016(7) 0.0072(8)
C12 0.0156(9) 0.0264(11) 0.0246(11) 0.0092(8) 0.0068(8) 0.0175(9)
C13 0.0146(9) 0.0204(10) 0.0204(10) 0.0076(8) 0.0056(7) 0.0106(8)
C14 0.0181(9) 0.0284(11) 0.0273(11) 0.0108(9) 0.0081(8) 0.0181(10)
C15 0.0233(10) 0.0234(11) 0.0344(12) 0.0106(9) 0.0091(9) 0.0179(10)
C16 0.0242(10) 0.0192(10) 0.0279(11) 0.0118(9) 0.0076(9) 0.0085(9)
C17 0.0208(10) 0.0242(11) 0.0217(10) 0.0107(9) 0.0064(8) 0.0101(9)
C18 0.0179(9) 0.0236(10) 0.0217(10) 0.0097(8) 0.0053(8) 0.0126(9)
C19 0.0161(9) 0.0199(10) 0.0166(9) 0.0067(8) 0.0057(7) 0.0072(8)
C110 0.0255(10) 0.0209(10) 0.0196(10) 0.0084(9) 0.0013(8) 0.0077(9)
N11 0.0190(8) 0.0154(8) 0.0192(8) 0.0058(7) 0.0046(7) 0.0065(7)
N12 0.0219(9) 0.0159(8) 0.0167(8) 0.0064(7) 0.0006(7) 0.0054(7)
C111 0.0181(9) 0.0190(10) 0.0142(9) 0.0046(8) 0.0008(7) 0.0066(8)
O11 0.0287(8) 0.0139(7) 0.0172(7) 0.0068(6) -0.0029(6) 0.0035(6)
N13 0.0250(9) 0.0142(8) 0.0180(9) 0.0091(7) -0.0022(7) 0.0039(7)
C112 0.0215(10) 0.0221(10) 0.0132(9) 0.0091(8) 0.0020(8) 0.0063(8)
C113 0.0295(12) 0.0174(10) 0.0288(12) 0.0068(9) -0.0057(9) 0.0055(9)
C114 0.0383(13) 0.0270(12) 0.0319(13) 0.0187(11) -0.0051(10) 0.0064(10)
C115 0.0231(10) 0.0307(12) 0.0180(10) 0.0124(9) 0.0029(8) 0.0097(9)
C116 0.0242(11) 0.0255(11) 0.0193(11) 0.0023(9) -0.0041(8) 0.0070(9)
C117 0.0320(12) 0.0183(11) 0.0265(12) 0.0069(9) -0.0064(9) 0.0061(9)
S21 0.0167(2) 0.0221(3) 0.0208(3) 0.0069(2) 0.00048(19) 0.0083(2)
C21 0.0158(9) 0.0215(10) 0.0134(9) 0.0058(8) 0.0021(7) 0.0066(8)
C22 0.0146(9) 0.0168(9) 0.0165(9) 0.0046(7) 0.0052(7) 0.0057(8)
C23 0.0162(9) 0.0224(10) 0.0168(10) 0.0068(8) 0.0037(7) 0.0076(8)
C24 0.0168(9) 0.0274(11) 0.0228(11) 0.0101(9) 0.0051(8) 0.0099(9)
C25 0.0256(11) 0.0264(11) 0.0251(11) 0.0152(9) 0.0074(9) 0.0113(9)
C26 0.0244(11) 0.0212(11) 0.0223(11) 0.0063(9) 0.0053(8) 0.0075(9)
C27 0.0216(10) 0.0245(11) 0.0188(10) 0.0067(9) 0.0019(8) 0.0090(9)
C28 0.0192(9) 0.0231(10) 0.0154(9) 0.0088(8) 0.0046(8) 0.0088(8)
C29 0.0190(9) 0.0234(10) 0.0173(10) 0.0095(8) 0.0078(8) 0.0104(8)
C210 0.0207(10) 0.0242(11) 0.0179(10) 0.0072(9) 0.0030(8) 0.0075(9)
N21 0.0248(9) 0.0180(8) 0.0154(8) 0.0088(7) 0.0044(7) 0.0061(7)
N22 0.0244(9) 0.0187(9) 0.0146(8) 0.0083(7) -0.0023(7) 0.0019(7)
C211 0.0213(10) 0.0197(10) 0.0152(10) 0.0059(8) 0.0009(8) 0.0062(8)
O21 0.0336(9) 0.0218(8) 0.0188(8) 0.0127(7) -0.0054(6) 0.0009(6)
N23 0.0224(8) 0.0167(8) 0.0165(9) 0.0082(7) -0.0003(7) 0.0049(7)
C212 0.0189(9) 0.0213(10) 0.0160(10) 0.0064(8) 0.0021(8) 0.0081(8)
C213 0.0245(10) 0.0223(11) 0.0197(10) 0.0087(9) 0.0012(8) 0.0079(9)
C214 0.0308(12) 0.0301(12) 0.0303(12) 0.0173(10) 0.0054(10) 0.0166(10)
C215 0.0237(10) 0.0325(12) 0.0194(10) 0.0127(9) 0.0021(8) 0.0123(9)
C216 0.0280(11) 0.0238(12) 0.0215(11) 0.0049(9) -0.0059(9) 0.0050(9)
C217 0.0295(11) 0.0203(11) 0.0220(11) 0.0068(9) -0.0027(9) 0.0077(9)

loop_
_atom_type_symbol
_atom_type_description
_atom_type_scat_dispersion_real
_atom_type_scat_dispersion_imag
_atom_type_scat_source
C C 0.0033 0.0016 'International Tables Vol C Tables 4.2.6.8 and 6.1.1.4'
H H 0.0000 0.0000 'International Tables Vol C Tables 4.2.6.8 and 6.1.1.4'
N N 0.0061 0.0033 'International Tables Vol C Tables 4.2.6.8 and 6.1.1.4'
O O 0.0106 0.0060 'International Tables Vol C Tables 4.2.6.8 and 6.1.1.4'
S S 0.1246 0.1234 'International Tables Vol C Tables 4.2.6.8 and 6.1.1.4'

loop_
_geom_angle_atom_site_label_1
_geom_angle_atom_site_label_2
_geom_angle_atom_site_label_3
_geom_angle
C18 S11 C11 91.28(9)
C12 C11 C19 127.84(18)
C12 C11 S11 113.22(15)
C19 C11 S11 118.94(14)
C11 C12 C13 111.86(18)
C11 C12 H12 124.1
C13 C12 H12 124.1
C14 C13 C18 118.69(18)
C14 C13 C12 129.36(18)
C18 C13 C12 111.93(17)
C15 C14 C13 119.85(19)
C15 C14 H14 120.1
C13 C14 H14 120.1
C14 C15 C16 120.69(19)
C14 C15 H15 119.7
C16 C15 H15 119.7
C17 C16 C15 121.00(19)
C17 C16 H16 119.5
C15 C16 H16 119.5
C16 C17 C18 118.25(19)
C16 C17 H17 120.9
C18 C17 H17 120.9
C17 C18 C13 121.51(18)
C17 C18 S11 126.77(15)
C13 C18 S11 111.71(15)
N11 C19 C11 115.21(17)
N11 C19 C110 124.97(18)
C11 C19 C110 119.82(16)
C19 C110 H11A 109.5
C19 C110 H11B 109.5
H11A C110 H11B 109.5
C19 C110 H11C 109.5
H11A C110 H11C 109.5
H11B C110 H11C 109.5
C19 N11 N12 117.57(16)
C111 N12 N11 119.32(16)
C111 N12 H12N 121.2(13)
N11 N12 H12N 118.4(13)
O11 C111 N13 124.78(17)
O11 C111 N12 120.06(17)
N13 C111 N12 115.14(17)
C111 N13 C112 127.34(17)
C111 N13 H13N 113.6(14)
C112 N13 H13N 118.4(14)
C113 C112 C117 119.18(18)
C113 C112 N13 124.47(18)
C117 C112 N13 116.35(18)
C112 C113 C114 119.2(2)
C112 C113 H113 120.4
C114 C113 H113 120.4
C115 C114 C113 121.6(2)
C115 C114 H114 119.2
C113 C114 H114 119.2
C116 C115 C114 118.76(19)
C116 C115 H115 120.6
C114 C115 H115 120.6
C115 C116 C117 120.8(2)
C115 C116 H116 119.6
C117 C116 H116 119.6
C112 C117 C116 120.4(2)
C112 C117 H117 119.8
C116 C117 H117 119.8
C28 S21 C21 91.28(9)
C22 C21 C29 128.03(17)
C22 C21 S21 112.81(14)
C29 C21 S21 119.10(14)
C21 C22 C23 112.03(17)
C21 C22 H22 124.0
C23 C22 H22 124.0
C24 C23 C28 119.07(18)
C24 C23 C22 128.48(18)
C28 C23 C22 112.45(17)
C25 C24 C23 119.75(18)
C25 C24 H24 120.1
C23 C24 H24 120.1
C24 C25 C26 120.27(19)
C24 C25 H25 119.9
C26 C25 H25 119.9
C27 C26 C25 121.06(19)
C27 C26 H26 119.5
C25 C26 H26 119.5
C26 C27 C28 118.75(18)
C26 C27 H27 120.6
C28 C27 H27 120.6
C27 C28 C23 121.10(18)
C27 C28 S21 127.46(15)
C23 C28 S21 111.44(15)
N21 C29 C21 114.78(17)
N21 C29 C210 124.63(18)
C21 C29 C210 120.58(17)
C29 C210 H21A 109.5
C29 C210 H21B 109.5
H21A C210 H21B 109.5
C29 C210 H21C 109.5
H21A C210 H21C 109.5
H21B C210 H21C 109.5
C29 N21 N22 117.60(16)
N21 N22 C211 119.89(16)
N21 N22 H22N 115.3(14)
C211 N22 H22N 123.5(14)
O21 C211 N23 124.92(18)
O21 C211 N22 120.69(18)
N23 C211 N22 114.39(18)
C211 N23 C212 127.10(17)
C211 N23 H23N 113.9(14)
C212 N23 H23N 118.6(14)
C217 C212 C213 119.81(18)
C217 C212 N23 116.38(18)
C213 C212 N23 123.75(18)
C212 C213 C214 118.85(19)
C212 C213 H213 120.6
C214 C213 H213 120.6
C215 C214 C213 121.6(2)
C215 C214 H214 119.2
C213 C214 H214 119.2
C216 C215 C214 118.77(19)
C216 C215 H215 120.6
C214 C215 H215 120.6
C215 C216 C217 120.9(2)
C215 C216 H216 119.6
C217 C216 H216 119.6
C216 C217 C212 120.05(19)
C216 C217 H217 120.0
C212 C217 H217 120.0

loop_
_geom_bond_atom_site_label_1
_geom_bond_atom_site_label_2
_geom_bond_distance
S11 C18 1.734(2)
S11 C11 1.7427(19)
C11 C12 1.369(2)
C11 C19 1.466(3)
C12 C13 1.449(3)
C12 H12 0.9500
C13 C14 1.404(3)
C13 C18 1.410(3)
C14 C15 1.380(3)
C14 H14 0.9500
C15 C16 1.400(3)
C15 H15 0.9500
C16 C17 1.383(3)
C16 H16 0.9500
C17 C18 1.402(3)
C17 H17 0.9500
C19 N11 1.289(2)
C19 C110 1.496(3)
C110 H11A 0.9800
C110 H11B 0.9800
C110 H11C 0.9800
N11 N12 1.375(2)
N12 C111 1.371(2)
N12 H12N 0.97(2)
C111 O11 1.235(2)
C111 N13 1.357(2)
N13 C112 1.416(2)
N13 H13N 0.89(2)
C112 C113 1.382(3)
C112 C117 1.388(3)
C113 C114 1.396(3)
C113 H113 0.9500
C114 C115 1.376(3)
C114 H114 0.9500
C115 C116 1.368(3)
C115 H115 0.9500
C116 C117 1.389(3)
C116 H116 0.9500
C117 H117 0.9500
S21 C28 1.745(2)
S21 C21 1.7473(19)
C21 C22 1.381(2)
C21 C29 1.466(3)
C22 C23 1.440(3)
C22 H22 0.9500
C23 C24 1.407(3)
C23 C28 1.410(3)
C24 C25 1.380(3)
C24 H24 0.9500
C25 C26 1.408(3)
C25 H25 0.9500
C26 C27 1.379(3)
C26 H26 0.9500
C27 C28 1.397(3)
C27 H27 0.9500
C29 N21 1.293(2)
C29 C210 1.497(3)
C210 H21A 0.9800
C210 H21B 0.9800
C210 H21C 0.9800
N21 N22 1.374(2)
N22 C211 1.376(2)
N22 H22N 0.89(2)
C211 O21 1.221(2)
C211 N23 1.363(2)
N23 C212 1.413(2)
N23 H23N 0.87(2)
C212 C217 1.387(3)
C212 C213 1.388(3)
C213 C214 1.390(3)
C213 H213 0.9500
C214 C215 1.383(3)
C214 H214 0.9500
C215 C216 1.372(3)
C215 H215 0.9500
C216 C217 1.387(3)
C216 H216 0.9500
C217 H217 0.9500

loop_
_geom_hbond_atom_site_label_D
_geom_hbond_atom_site_label_H
_geom_hbond_atom_site_label_A
_geom_hbond_site_symmetry_A
_geom_hbond_distance_DH
_geom_hbond_distance_HA
_geom_hbond_distance_DA
_geom_hbond_angle_DHA
N12 H12N O21 . 0.97(2) 1.91(2) 2.847(2) 162.1(19)
N22 H22N O11 . 0.89(2) 1.99(2) 2.840(2) 158(2)
C113 H113 O11 . 0.95 2.29 2.886(2) 119.8
C213 H213 O21 . 0.95 2.26 2.871(2) 121.1
C15 H15 O11 1_565 0.95 2.62 3.435(2) 144.1
C24 H24 Cg1 2_666 0.95 2.80 3.482(2) 130

loop_
_geom_torsion_atom_site_label_1
_geom_torsion_atom_site_label_2
_geom_torsion_atom_site_label_3
_geom_torsion_atom_site_label_4
_geom_torsion
C18 S11 C11 C12 -0.58(16)
C18 S11 C11 C19 178.95(16)
C19 C11 C12 C13 -178.81(18)
S11 C11 C12 C13 0.7(2)
C11 C12 C13 C14 178.41(19)
C11 C12 C13 C18 -0.4(2)
C18 C13 C14 C15 0.8(3)
C12 C13 C14 C15 -177.90(19)
C13 C14 C15 C16 -0.6(3)
C14 C15 C16 C17 -0.2(3)
C15 C16 C17 C18 0.8(3)
C16 C17 C18 C13 -0.6(3)
C16 C17 C18 S11 177.95(15)
C14 C13 C18 C17 -0.2(3)
C12 C13 C18 C17 178.72(17)
C14 C13 C18 S11 -178.98(14)
C12 C13 C18 S11 0.0(2)
C11 S11 C18 C17 -178.33(19)
C11 S11 C18 C13 0.33(15)
C12 C11 C19 N11 166.45(19)
S11 C11 C19 N11 -13.0(2)
C12 C11 C19 C110 -13.9(3)
S11 C11 C19 C110 166.64(15)
C11 C19 N11 N12 177.05(16)
C110 C19 N11 N12 -2.6(3)
C19 N11 N12 C111 168.46(17)
N11 N12 C111 O11 -177.39(17)
N11 N12 C111 N13 1.1(3)
O11 C111 N13 C112 8.0(3)
N12 C111 N13 C112 -170.44(18)
C111 N13 C112 C113 -13.3(3)
C111 N13 C112 C117 166.3(2)
C117 C112 C113 C114 -1.6(3)
N13 C112 C113 C114 177.9(2)
C112 C113 C114 C115 1.4(4)
C113 C114 C115 C116 -0.3(4)
C114 C115 C116 C117 -0.4(3)
C113 C112 C117 C116 0.9(3)
N13 C112 C117 C116 -178.7(2)
C115 C116 C117 C112 0.2(3)
C28 S21 C21 C22 -0.23(15)
C28 S21 C21 C29 -177.63(16)
C29 C21 C22 C23 177.56(18)
S21 C21 C22 C23 0.4(2)
C21 C22 C23 C24 179.47(19)
C21 C22 C23 C28 -0.5(2)
C28 C23 C24 C25 0.1(3)
C22 C23 C24 C25 -179.82(19)
C23 C24 C25 C26 -0.1(3)
C24 C25 C26 C27 -0.2(3)
C25 C26 C27 C28 0.5(3)
C26 C27 C28 C23 -0.5(3)
C26 C27 C28 S21 179.33(15)
C24 C23 C28 C27 0.2(3)
C22 C23 C28 C27 -179.86(17)
C24 C23 C28 S21 -179.65(15)
C22 C23 C28 S21 0.3(2)
C21 S21 C28 C27 -179.87(19)
C21 S21 C28 C23 -0.05(15)
C22 C21 C29 N21 173.78(18)
S21 C21 C29 N21 -9.3(2)
C22 C21 C29 C210 -7.3(3)
S21 C21 C29 C210 169.70(15)
C21 C29 N21 N22 176.63(16)
C210 C29 N21 N22 -2.3(3)
C29 N21 N22 C211 171.23(18)
N21 N22 C211 O21 176.31(18)
N21 N22 C211 N23 -4.0(3)
O21 C211 N23 C212 9.9(3)
N22 C211 N23 C212 -169.85(18)
C211 N23 C212 C217 -177.5(2)
C211 N23 C212 C213 5.4(3)
C217 C212 C213 C214 -2.5(3)
N23 C212 C213 C214 174.54(19)
C212 C213 C214 C215 1.3(3)
C213 C214 C215 C216 0.3(3)
C214 C215 C216 C217 -0.6(3)
C215 C216 C217 C212 -0.7(3)
C213 C212 C217 C216 2.2(3)
N23 C212 C217 C216 -175.0(2)

loop_
_cod_related_entry_id
_cod_related_entry_database
_cod_related_entry_code
1 ChemSpider 30657074
